data_4072752
loop_
_publ_author_name
'Liao, Chuang-Yi'
'Chan, Kai-Ting'
'Zeng, Jing-Yao'
'Hu, Ching-Han'
'Tu, Cheng-Yi'
'Lee, Hon Man'

_publ_section_title
;
 Nonchelate and Chelate Complexes of Palladium(II) with N-Heterocyclic
 Carbene Ligands of Amido Functionality
;
_journal_issue 7
_journal_name_full Organometallics
_journal_page_first 1692
_journal_paper_doi 10.1021/om0610041
_journal_volume 26
_journal_year 2007
_chemical_formula_moiety 'C23 H22 Cl2 N4 O Pd'
_chemical_formula_sum 'C23 H22 Cl2 N4 O Pd'
_chemical_formula_weight 547.75
_space_group_IT_number 19
_symmetry_cell_setting orthorhombic
_symmetry_Int_Tables_number 19
_symmetry_space_group_name_Hall 'P 2ac 2ab'
_symmetry_space_group_name_H-M 'P 21 21 21'
_atom_sites_solution_hydrogens geom
_atom_sites_solution_primary direct
_atom_sites_solution_secondary difmap
_audit_creation_method SHELXL-97
_cell_angle_alpha 90.00
_cell_angle_beta 90.00
_cell_angle_gamma 90.00
_cell_formula_units_Z 4
_cell_length_a 5.1199(8)
_cell_length_b 13.818(2)
_cell_length_c 32.194(5)
_cell_measurement_temperature 150(2)
_cell_volume 2277.6(6)
_computing_cell_refinement 'APEX2 v1.0-22'
_computing_data_collection 'APEX2 v1.0-22 (Bruker, 2004)'
_computing_data_reduction 'APEX2 v1.0-22'
_computing_molecular_graphics 'SHELXTL 5.1'
_computing_publication_material 'SHELXTL 5.1'
_computing_structure_refinement 'SHELXTL 5.1'
_computing_structure_solution 'SHELXTL 5.1 (Sheldrick, 1998)'
_diffrn_ambient_temperature 150(2)
_diffrn_measured_fraction_theta_full 0.995
_diffrn_measured_fraction_theta_max 0.995
_diffrn_measurement_device_type 'Bruker SMART APEX II'
_diffrn_measurement_method \w
_diffrn_radiation_monochromator graphite
_diffrn_radiation_probe x-ray
_diffrn_radiation_type MoK\a
_diffrn_radiation_wavelength 0.71073
_diffrn_reflns_av_R_equivalents 0.0685
_diffrn_reflns_av_sigmaI/netI 0.0775
_diffrn_reflns_limit_h_max 6
_diffrn_reflns_limit_h_min -6
_diffrn_reflns_limit_k_max 18
_diffrn_reflns_limit_k_min -18
_diffrn_reflns_limit_l_max 43
_diffrn_reflns_limit_l_min -42
_diffrn_reflns_number 19411
_diffrn_reflns_theta_full 28.79
_diffrn_reflns_theta_max 28.79
_diffrn_reflns_theta_min 2.53
_diffrn_source 'fine-focus sealed tube'
_diffrn_standards_decay_% 0
_diffrn_standards_interval_count 0
_diffrn_standards_interval_time 0
_diffrn_standards_number 0
_exptl_absorpt_coefficient_mu 1.072
_exptl_absorpt_correction_T_max 0.9385
_exptl_absorpt_correction_T_min 0.8557
_exptl_absorpt_correction_type multi-scan
_exptl_absorpt_process_details 'SADABS 2.10 (Sheldrick, 2003)'
_exptl_crystal_colour yellow
_exptl_crystal_density_diffrn 1.597
_exptl_crystal_density_method 'not measured'
_exptl_crystal_description parallelpipe
_exptl_crystal_F_000 1104
_exptl_crystal_size_max 0.15
_exptl_crystal_size_mid 0.10
_exptl_crystal_size_min 0.06
_refine_diff_density_max 0.452
_refine_diff_density_min -0.364
_refine_diff_density_rms 0.085
_refine_ls_abs_structure_details 'Flack H D (1983), Acta Cryst. A39, 876-881'
_refine_ls_abs_structure_Flack -0.04(3)
_refine_ls_extinction_method none
_refine_ls_goodness_of_fit_ref 0.940
_refine_ls_hydrogen_treatment mixed
_refine_ls_matrix_type full
_refine_ls_number_parameters 284
_refine_ls_number_reflns 5854
_refine_ls_number_restraints 0
_refine_ls_restrained_S_all 0.940
_refine_ls_R_factor_all 0.0562
_refine_ls_R_factor_gt 0.0355
_refine_ls_shift/su_max 0.002
_refine_ls_shift/su_mean 0.000
_refine_ls_structure_factor_coef Fsqd
_refine_ls_weighting_details 'calc w=1/[\s^2^(Fo^2^)+(0.0178P)^2^+0.0000P] where P=(Fo^2^+2Fc^2^)/3'
_refine_ls_weighting_scheme calc
_refine_ls_wR_factor_gt 0.0566
_refine_ls_wR_factor_ref 0.0606
_reflns_number_gt 4617
_reflns_number_total 5854
_reflns_threshold_expression I>2\s
_cod_data_source_file om0610041si20061221_100443.cif
_cod_data_source_block 4a
_cod_original_cell_volume 2277.5(6)
_cod_database_code 4072752

loop_
_symmetry_equiv_pos_as_xyz
'x, y, z'
'-x+1/2, -y, z+1/2'
'-x, y+1/2, -z+1/2'
'x+1/2, -y+1/2, -z'

loop_
_atom_site_label
_atom_site_type_symbol
_atom_site_fract_x
_atom_site_fract_y
_atom_site_fract_z
_atom_site_U_iso_or_equiv
_atom_site_adp_type
_atom_site_occupancy
_atom_site_symmetry_multiplicity
_atom_site_calc_flag
_atom_site_refinement_flags
C1 C 0.2206(8) 0.5979(2) 0.80212(11) 0.0285(9) Uani 1 1 d .
H1 H 0.3537 0.5541 0.7938 0.034 Uiso 1 1 calc R
C2 C 0.1937(8) 0.6842(2) 0.78114(11) 0.0328(10) Uani 1 1 d .
H2 H 0.3063 0.6993 0.7586 0.039 Uiso 1 1 calc R
C3 C 0.0043(8) 0.7478(3) 0.79296(11) 0.0336(11) Uani 1 1 d .
H3 H -0.0175 0.8074 0.7786 0.040 Uiso 1 1 calc R
C4 C -0.1552(8) 0.7245(2) 0.82599(11) 0.0363(11) Uani 1 1 d .
H4 H -0.2889 0.7676 0.8348 0.044 Uiso 1 1 calc R
C5 C -0.1161(9) 0.6372(2) 0.84597(11) 0.0307(8) Uani 1 1 d .
H5 H -0.2226 0.6218 0.8692 0.037 Uiso 1 1 calc R
C6 C 0.1158(7) 0.3163(2) 0.89341(9) 0.0178(7) Uani 1 1 d .
C7 C 0.0311(7) 0.1946(2) 0.93752(10) 0.0249(9) Uani 1 1 d .
H7 H -0.0444 0.1589 0.9597 0.030 Uiso 1 1 calc R
C8 C 0.2191(7) 0.1638(2) 0.91166(10) 0.0228(8) Uani 1 1 d .
H8 H 0.3016 0.1022 0.9120 0.027 Uiso 1 1 calc R
C9 C 0.4709(7) 0.2369(2) 0.85186(10) 0.0239(8) Uani 1 1 d .
H9A H 0.6437 0.2494 0.8645 0.029 Uiso 1 1 calc R
H9B H 0.4356 0.2893 0.8316 0.029 Uiso 1 1 calc R
C10 C 0.4789(6) 0.1414(2) 0.82923(10) 0.0212(8) Uani 1 1 d .
C11 C 0.6727(7) 0.0757(2) 0.83771(11) 0.0295(9) Uani 1 1 d .
H11 H 0.7999 0.0902 0.8583 0.035 Uiso 1 1 calc R
C12 C 0.6846(8) -0.0121(3) 0.81638(12) 0.0355(10) Uani 1 1 d .
H12 H 0.8189 -0.0574 0.8224 0.043 Uiso 1 1 calc R
C13 C 0.5005(8) -0.0326(3) 0.78654(12) 0.0367(11) Uani 1 1 d .
H13 H 0.5079 -0.0921 0.7718 0.044 Uiso 1 1 calc R
C14 C 0.3052(8) 0.0331(2) 0.77793(11) 0.0326(10) Uani 1 1 d .
H14 H 0.1774 0.0186 0.7575 0.039 Uiso 1 1 calc R
C15 C 0.2958(8) 0.1200(2) 0.79917(11) 0.0282(9) Uani 1 1 d .
H15 H 0.1620 0.1654 0.7930 0.034 Uiso 1 1 calc R
C16 C -0.2269(7) 0.3475(2) 0.94622(10) 0.0224(8) Uani 1 1 d .
H16A H -0.3690 0.3058 0.9570 0.027 Uiso 1 1 calc R
H16B H -0.3035 0.3926 0.9257 0.027 Uiso 1 1 calc R
C18 C -0.1090(8) 0.4053(2) 0.98199(9) 0.0230(7) Uani 1 1 d .
C19 C -0.1973(6) 0.5594(3) 1.02039(9) 0.0220(7) Uani 1 1 d .
C20 C 0.0057(7) 0.5554(3) 1.04875(10) 0.0271(8) Uani 1 1 d .
H20 H 0.1210 0.5015 1.0492 0.033 Uiso 1 1 calc R
C21 C 0.0382(8) 0.6315(3) 1.07656(11) 0.0364(10) Uani 1 1 d .
H21 H 0.1768 0.6291 1.0961 0.044 Uiso 1 1 calc R
C22 C -0.1265(9) 0.7105(3) 1.07631(11) 0.0395(10) Uani 1 1 d .
H22 H -0.1031 0.7615 1.0958 0.047 Uiso 1 1 calc R
C23 C -0.3252(8) 0.7147(3) 1.04755(12) 0.0372(11) Uani 1 1 d .
H23 H -0.4374 0.7694 1.0469 0.045 Uiso 1 1 calc R
C24 C -0.3626(8) 0.6399(2) 1.01970(11) 0.0326(9) Uani 1 1 d .
H24 H -0.5007 0.6433 1.0001 0.039 Uiso 1 1 calc R
Cl1 Cl 0.2779(2) 0.52326(6) 0.91983(3) 0.0284(2) Uani 1 1 d .
Cl2 Cl -0.0569(2) 0.36704(6) 0.80515(2) 0.0281(2) Uani 1 1 d .
H2A H -0.359(8) 0.493(2) 0.9782(10) 0.022(12) Uiso 1 1 d .
N1 N 0.0650(6) 0.57372(18) 0.83397(7) 0.0218(6) Uani 1 1 d .
N2 N -0.2484(7) 0.4857(2) 0.99085(10) 0.0265(8) Uani 1 1 d .
N3 N -0.0323(5) 0.28769(18) 0.92602(7) 0.0179(6) Uani 1 1 d .
N4 N 0.2695(6) 0.23899(17) 0.88453(8) 0.0191(6) Uani 1 1 d .
O1 O 0.0852(6) 0.37800(16) 1.00060(7) 0.0307(6) Uani 1 1 d .
Pd1 Pd 0.10007(5) 0.441650(17) 0.864039(7) 0.01863(6) Uani 1 1 d .

loop_
_atom_site_aniso_label
_atom_site_aniso_U_11
_atom_site_aniso_U_22
_atom_site_aniso_U_33
_atom_site_aniso_U_23
_atom_site_aniso_U_13
_atom_site_aniso_U_12
C1 0.029(2) 0.0234(17) 0.033(2) -0.0018(16) 0.0052(19) 0.0017(16)
C2 0.042(3) 0.033(2) 0.0235(19) 0.0054(16) 0.0093(18) -0.0020(18)
C3 0.054(3) 0.0239(19) 0.0225(19) 0.0033(16) -0.0008(18) 0.0016(17)
C4 0.049(3) 0.0271(19) 0.033(2) 0.0019(16) 0.008(2) 0.0161(18)
C5 0.035(2) 0.0293(18) 0.0275(17) 0.0013(15) 0.011(2) 0.0093(19)
C6 0.0182(19) 0.0199(15) 0.0154(15) -0.0049(12) -0.0035(17) -0.0010(15)
C7 0.030(2) 0.0250(18) 0.0195(17) 0.0020(15) 0.0008(16) -0.0070(15)
C8 0.030(2) 0.0189(16) 0.0199(18) 0.0025(14) -0.0034(16) 0.0012(15)
C9 0.023(2) 0.0243(17) 0.0245(18) -0.0026(14) 0.0045(15) 0.0003(14)
C10 0.023(2) 0.0204(17) 0.0202(17) -0.0042(14) 0.0054(15) -0.0034(14)
C11 0.024(2) 0.036(2) 0.0287(18) -0.0056(16) 0.0011(15) 0.0042(16)
C12 0.036(3) 0.030(2) 0.041(2) -0.0029(18) 0.004(2) 0.0079(17)
C13 0.046(3) 0.026(2) 0.038(2) -0.0097(17) 0.015(2) -0.0084(17)
C14 0.034(2) 0.035(2) 0.0285(19) -0.0097(17) 0.0001(17) -0.0075(17)
C15 0.027(2) 0.030(2) 0.0273(19) -0.0032(16) -0.0020(18) 0.0019(16)
C16 0.021(2) 0.0261(18) 0.0199(17) -0.0026(14) 0.0017(16) -0.0012(16)
C18 0.023(2) 0.0276(16) 0.0178(16) 0.0011(13) 0.0036(19) -0.0002(18)
C19 0.0254(19) 0.0220(15) 0.0185(15) -0.0027(16) 0.0046(14) -0.0046(17)
C20 0.032(2) 0.0227(16) 0.0269(17) -0.0020(18) -0.0082(15) 0.0038(17)
C21 0.042(3) 0.039(2) 0.0284(19) -0.0045(18) -0.0044(19) -0.0053(19)
C22 0.053(3) 0.0294(19) 0.036(2) -0.0106(17) -0.003(2) -0.003(2)
C23 0.043(3) 0.0264(19) 0.042(2) -0.0068(18) 0.003(2) 0.0075(17)
C24 0.032(3) 0.032(2) 0.033(2) -0.0014(17) -0.0027(19) 0.0016(19)
Cl1 0.0381(6) 0.0210(4) 0.0262(4) -0.0035(3) -0.0090(4) -0.0001(4)
Cl2 0.0405(6) 0.0257(4) 0.0180(4) 0.0000(3) -0.0043(4) -0.0068(4)
N1 0.0217(17) 0.0221(15) 0.0215(13) 0.0013(11) 0.0018(13) 0.0010(13)
N2 0.024(2) 0.0337(18) 0.0212(17) -0.0050(14) -0.0053(16) 0.0048(15)
N3 0.0207(18) 0.0187(13) 0.0144(13) 0.0000(11) 0.0010(12) 0.0011(11)
N4 0.0204(16) 0.0195(14) 0.0174(13) -0.0017(11) 0.0000(13) 0.0015(12)
O1 0.0293(14) 0.0387(14) 0.0241(12) -0.0060(10) -0.0062(14) 0.0088(14)
Pd1 0.02283(12) 0.01669(10) 0.01637(10) -0.00008(11) -0.00094(13) -0.00018(12)

loop_
_atom_type_symbol
_atom_type_description
_atom_type_scat_dispersion_real
_atom_type_scat_dispersion_imag
_atom_type_scat_source
C C 0.0033 0.0016 'International Tables Vol C Tables 4.2.6.8 and 6.1.1.4'
H H 0.0000 0.0000 'International Tables Vol C Tables 4.2.6.8 and 6.1.1.4'
N N 0.0061 0.0033 'International Tables Vol C Tables 4.2.6.8 and 6.1.1.4'
O O 0.0106 0.0060 'International Tables Vol C Tables 4.2.6.8 and 6.1.1.4'
Cl Cl 0.1484 0.1585 'International Tables Vol C Tables 4.2.6.8 and 6.1.1.4'
Pd Pd -0.9988 1.0072 'International Tables Vol C Tables 4.2.6.8 and 6.1.1.4'

loop_
_geom_angle_atom_site_label_1
_geom_angle_atom_site_label_2
_geom_angle_atom_site_label_3
_geom_angle
N1 C1 C2 122.1(3)
N1 C1 H1 119.0
C2 C1 H1 119.0
C3 C2 C1 119.5(4)
C3 C2 H2 120.3
C1 C2 H2 120.3
C2 C3 C4 119.1(3)
C2 C3 H3 120.4
C4 C3 H3 120.4
C3 C4 C5 118.5(3)
C3 C4 H4 120.8
C5 C4 H4 120.8
N1 C5 C4 122.7(3)
N1 C5 H5 118.6
C4 C5 H5 118.6
N3 C6 N4 105.0(2)
N3 C6 Pd1 127.2(2)
N4 C6 Pd1 127.8(2)
C8 C7 N3 107.4(3)
C8 C7 H7 126.3
N3 C7 H7 126.3
C7 C8 N4 106.7(3)
C7 C8 H8 126.7
N4 C8 H8 126.7
N4 C9 C10 112.4(3)
N4 C9 H9A 109.1
C10 C9 H9A 109.1
N4 C9 H9B 109.1
C10 C9 H9B 109.1
H9A C9 H9B 107.9
C11 C10 C15 119.3(3)
C11 C10 C9 120.2(3)
C15 C10 C9 120.5(3)
C10 C11 C12 120.6(3)
C10 C11 H11 119.7
C12 C11 H11 119.7
C13 C12 C11 119.5(4)
C13 C12 H12 120.3
C11 C12 H12 120.3
C12 C13 C14 120.2(3)
C12 C13 H13 119.9
C14 C13 H13 119.9
C13 C14 C15 119.8(4)
C13 C14 H14 120.1
C15 C14 H14 120.1
C10 C15 C14 120.6(3)
C10 C15 H15 119.7
C14 C15 H15 119.7
N3 C16 C18 111.4(3)
N3 C16 H16A 109.3
C18 C16 H16A 109.3
N3 C16 H16B 109.3
C18 C16 H16B 109.3
H16A C16 H16B 108.0
O1 C18 N2 125.5(3)
O1 C18 C16 122.1(3)
N2 C18 C16 112.4(3)
C20 C19 C24 119.8(3)
C20 C19 N2 123.6(3)
C24 C19 N2 116.7(3)
C19 C20 C21 118.9(3)
C19 C20 H20 120.5
C21 C20 H20 120.5
C22 C21 C20 121.4(4)
C22 C21 H21 119.3
C20 C21 H21 119.3
C23 C22 C21 119.2(3)
C23 C22 H22 120.4
C21 C22 H22 120.4
C22 C23 C24 120.5(4)
C22 C23 H23 119.7
C24 C23 H23 119.7
C23 C24 C19 120.1(4)
C23 C24 H24 120.0
C19 C24 H24 120.0
C5 N1 C1 118.1(3)
C5 N1 Pd1 120.3(2)
C1 N1 Pd1 121.7(2)
C18 N2 C19 129.4(3)
C18 N2 H2A 115(3)
C19 N2 H2A 116(3)
C6 N3 C7 110.5(3)
C6 N3 C16 124.5(3)
C7 N3 C16 125.0(3)
C6 N4 C8 110.5(3)
C6 N4 C9 124.9(3)
C8 N4 C9 124.6(3)
C6 Pd1 N1 177.28(15)
C6 Pd1 Cl2 90.91(9)
N1 Pd1 Cl2 88.82(7)
C6 Pd1 Cl1 92.28(9)
N1 Pd1 Cl1 88.14(7)
Cl2 Pd1 Cl1 175.65(4)

loop_
_geom_bond_atom_site_label_1
_geom_bond_atom_site_label_2
_geom_bond_distance
C1 N1 1.341(4)
C1 C2 1.378(5)
C1 H1 0.9500
C2 C3 1.363(5)
C2 H2 0.9500
C3 C4 1.379(5)
C3 H3 0.9500
C4 C5 1.382(4)
C4 H4 0.9500
C5 N1 1.334(4)
C5 H5 0.9500
C6 N3 1.354(4)
C6 N4 1.357(4)
C6 Pd1 1.975(3)
C7 C8 1.343(5)
C7 N3 1.377(4)
C7 H7 0.9500
C8 N4 1.382(4)
C8 H8 0.9500
C9 N4 1.473(4)
C9 C10 1.508(4)
C9 H9A 0.9900
C9 H9B 0.9900
C10 C11 1.372(4)
C10 C15 1.379(4)
C11 C12 1.396(5)
C11 H11 0.9500
C12 C13 1.375(5)
C12 H12 0.9500
C13 C14 1.378(5)
C13 H13 0.9500
C14 C15 1.383(4)
C14 H14 0.9500
C15 H15 0.9500
C16 N3 1.449(4)
C16 C18 1.526(4)
C16 H16A 0.9900
C16 H16B 0.9900
C18 O1 1.221(4)
C18 N2 1.351(4)
C19 C20 1.384(4)
C19 C24 1.399(5)
C19 N2 1.417(4)
C20 C21 1.392(5)
C20 H20 0.9500
C21 C22 1.379(5)
C21 H21 0.9500
C22 C23 1.377(5)
C22 H22 0.9500
C23 C24 1.381(5)
C23 H23 0.9500
C24 H24 0.9500
Cl1 Pd1 2.3080(9)
Cl2 Pd1 2.3028(9)
N1 Pd1 2.073(2)
N2 H2A 0.70(4)
